data_1531430
loop_
_publ_author_name
'Flemstroem, A.'
'Hirsch, T.K.'
'Sehlstedt, L.'
'Lidin, S.'
'Ojamaee, L.'

_publ_section_title
;
 Effects from hydrogen bonds on water structure in (H3 O)2 (Mo6 Cl8 X6) *
 y(H2 O) : X = Cl(y=7), Br(y=6) or I(y=6)
;
_journal_name_full 'Solid State Sciences'
_journal_page_first 1017
_journal_page_last 1022
_journal_volume 4
_journal_year 2002
_chemical_formula_sum 'Cl14 H20 Mo6 O9'
_chemical_name_systematic '(H3 O)2 (Cl8 (Mo Cl)6) (H2 O)7'
_space_group_IT_number 15
_symmetry_space_group_name_Hall '-C 2yc'
_symmetry_space_group_name_H-M 'C 1 2/c 1'
_cell_angle_alpha 90
_cell_angle_beta 98.13
_cell_angle_gamma 90
_cell_formula_units_Z 4
_cell_length_a 17.3607
_cell_length_b 9.1351
_cell_length_c 18.63
_cell_volume 2924.870
_citation_journal_id_ASTM SSSCFJ
_cod_data_source_file Flemstroem_SSSCFJ_2002_876.cif
_cod_data_source_block H20Cl14Mo6O9
_cod_original_cell_volume 2924.87
_cod_original_formula_sum 'H20 Cl14 Mo6 O9'
_cod_database_code 1531430

loop_
_symmetry_equiv_pos_as_xyz
x,y,z
-x,y,-z+1/2
-x,-y,-z
x,-y,z-1/2
x+1/2,y+1/2,z
-x+1/2,y+1/2,-z+1/2
-x+1/2,-y+1/2,-z
x+1/2,-y+1/2,z-1/2

loop_
_atom_site_label
_atom_site_type_symbol
_atom_site_fract_x
_atom_site_fract_y
_atom_site_fract_z
_atom_site_occupancy
_atom_site_U_iso_or_equiv
H3 H+1 0.485 0.334 0.089 1 0.0
O1 O-2 0.59114 0.2074 0.2908 1 0.0
H1 H+1 0.067 0.611 0.281 1 0.0
H6 H+1 0.07 0.3 0.12 1 0.0
Cl6 Cl-1 0.23348 0.46158 0.29303 1 0.0
Cl2 Cl-1 0.13793 0.16794 0.36741 1 0.0
H10 H+1 0.364 0.481 0.29 1 0.0
H5 H+1 0.024 0.931 0.163 1 0.0
Mo1 Mo+2 0.24247 0.34196 0.41138 1 0.0
Cl5 Cl-1 0.00141 0.25421 0.48797 1 0.0
Cl7 Cl-1 0.24336 0.83336 0.39613 1 0.0
O3 O-2 0.4069 0.799 0.3298 1 0.0
O4 O-2 0.5 0.9678 0.25 1 0.0
H9 H+1 0.087 0.118 0.193 1 0.0
Cl3 Cl-1 0.34784 0.50605 0.46476 1 0.0
Cl4 Cl-1 0.34033 0.16601 0.37855 1 0.0
H4 H+1 0.447 0.304 0.166 1 0.0
Cl1 Cl-1 0.14555 0.50674 0.45301 1 0.0
O5 O-2 0.4169 0.5151 0.29372 1 0.0
H7 H+1 0.147 0.326 0.172 1 0.0
O2 O-2 0.52458 0.3774 0.36527 1 0.0
Mo2 Mo+2 0.24587 0.07013 0.45464 1 0.0
Mo3 Mo+2 0.14345 0.25075 0.49403 1 0.0
H8 H+1 0.468 0.905 0.277 1 0.0
H2 H+1 0.146 0.693 0.305 1 0.0
